data_1567530
loop_
_publ_author_name
'Gonz\'alvez, Miguel A.'
'Su, Chuyi'
'Williams, Craig M.'
'Bernhardt, Paul V.'

_publ_section_title
;
 Organocopper(ii) complexes: new catalysts for carbon--carbon bond
 formation via electrochemical atom transfer radical addition (eATRA)
;
_journal_name_full 'Chemical Science'
_journal_paper_doi 10.1039/D2SC03418B
_journal_year 2022
_chemical_absolute_configuration ad
_chemical_formula_sum 'C14 H12 Cl N'
_chemical_formula_weight 229.7
_space_group_IT_number 33
_space_group_name_Hall 'P 2c -2n'
_space_group_name_H-M_alt 'P n a 21'
_symmetry_cell_setting orthorhombic
_symmetry_Int_Tables_number 33
_symmetry_space_group_name_Hall 'P 2c -2n'
_symmetry_space_group_name_H-M 'P n a 21'
_atom_sites_solution_hydrogens geom
_audit_conform_dict_location ftp://ftp.iucr.org/pub/cif_core.dic
_audit_conform_dict_name cif_core.dic
_audit_conform_dict_version 2.4.5
_audit_creation_date 2022-05-30T14:31:57-00:00
_audit_creation_method 'WinGX routine CIF_UPDATE'
_audit_update_record
;
2022-06-01 deposited with the CCDC.	2022-08-17 downloaded from the CCDC.
;
_cell_angle_alpha 90
_cell_angle_beta 90
_cell_angle_gamma 90
_cell_formula_units_Z 4
_cell_length_a 11.6527(6)
_cell_length_b 16.6170(8)
_cell_length_c 5.9865(4)
_cell_measurement_reflns_used 813
_cell_measurement_temperature 190(2)
_cell_measurement_theta_max 60.88
_cell_measurement_theta_min 4.62
_cell_measurement_wavelength 1.54184
_cell_volume 1159.18(11)
_computing_cell_refinement 'CrysalisPro (Agilent Technologies,     )'
_computing_data_collection 'CrysalisPro (Agilent Technologies,     )'
_computing_data_reduction 'CrysalisPro (Agilent Technologies,     )'
_computing_molecular_graphics 'Ortep for Windows (Farrugia, 2012)'
_computing_publication_material 'WinGX publication routines (Farrugia, 2012)'
_computing_structure_refinement 'SHELXL-2018/1 (Sheldrick, 2018)'
_diffrn_ambient_temperature 190(2)
_diffrn_detector 'CCD plate'
_diffrn_detector_area_resol_mean 8.02
_diffrn_measured_fraction_theta_full 0.994
_diffrn_measured_fraction_theta_max 0.994
_diffrn_measurement_device '\k-geometry diffractometer'
_diffrn_measurement_device_type 'Agilent Technologies Xcalibur, EosS2, Gemini ultra'
_diffrn_measurement_method '\w scans'
_diffrn_orient_matrix_UB_11 -0.071392
_diffrn_orient_matrix_UB_12 -0.073053
_diffrn_orient_matrix_UB_13 0.076406
_diffrn_orient_matrix_UB_21 -0.109941
_diffrn_orient_matrix_UB_22 0.051402
_diffrn_orient_matrix_UB_23 -0.011069
_diffrn_orient_matrix_UB_31 -0.017039
_diffrn_orient_matrix_UB_32 -0.025015
_diffrn_orient_matrix_UB_33 -0.245371
_diffrn_radiation_monochromator mirror
_diffrn_radiation_probe x-ray
_diffrn_radiation_type CuK\a
_diffrn_radiation_wavelength 1.54184
_diffrn_reflns_av_R_equivalents 0.0371
_diffrn_reflns_av_unetI/netI 0.0492
_diffrn_reflns_Laue_measured_fraction_full 0.994
_diffrn_reflns_Laue_measured_fraction_max 0.994
_diffrn_reflns_limit_h_max 13
_diffrn_reflns_limit_h_min -12
_diffrn_reflns_limit_k_max 13
_diffrn_reflns_limit_k_min -18
_diffrn_reflns_limit_l_max 5
_diffrn_reflns_limit_l_min -6
_diffrn_reflns_number 2672
_diffrn_reflns_point_group_measured_fraction_full 0.785
_diffrn_reflns_point_group_measured_fraction_max 0.785
_diffrn_reflns_reduction_process
;
 Scaled and merged with Sortav
 R.H. Blessing, (1987) Cryst. Rev. 1, 3-58
 R.H. Blessing, (1989) J. Appl. Cryst. 22, 396-397
;
_diffrn_reflns_theta_full 61.428
_diffrn_reflns_theta_max 61.428
_diffrn_reflns_theta_min 4.635
_diffrn_source 'fine-focus sealed X-ray tube'
_diffrn_standards_number 0
_exptl_absorpt_coefficient_mu 2.65
_exptl_absorpt_correction_T_max 1
_exptl_absorpt_correction_T_min 0.94
_exptl_absorpt_correction_type multi-scan
_exptl_absorpt_process_details
;
        CrysAlisPro 1.171.40.84a (Rigaku Oxford Diffraction, 2020)
        Empirical absorption correction using spherical harmonics,
        implemented in SCALE3 ABSPACK scaling algorithm.
;
_exptl_crystal_colour colourless
_exptl_crystal_density_diffrn 1.316
_exptl_crystal_density_method 'not measured'
_exptl_crystal_description needle
_exptl_crystal_F_000 480
_exptl_crystal_recrystallization_method 'Re-crystallisation from solvent: petroleum ether'
_exptl_crystal_size_max 0.4
_exptl_crystal_size_mid 0.05
_exptl_crystal_size_min 0.04
_refine_diff_density_max 0.496
_refine_diff_density_min -0.302
_refine_diff_density_rms 0.048
_refine_ls_abs_structure_details
;
 Flack x determined using 314 quotients [(I+)-(I-)]/[(I+)+(I-)]
 (Parsons, Flack and Wagner, Acta Cryst. B69 (2013) 249-259).
;
_refine_ls_abs_structure_Flack 0.03(4)
_refine_ls_extinction_method none
_refine_ls_goodness_of_fit_ref 1.05
_refine_ls_hydrogen_treatment constr
_refine_ls_matrix_type full
_refine_ls_number_constraints 0
_refine_ls_number_parameters 145
_refine_ls_number_reflns 1403
_refine_ls_number_restraints 1
_refine_ls_restrained_S_all 1.049
_refine_ls_R_factor_all 0.0599
_refine_ls_R_factor_gt 0.0497
_refine_ls_shift/su_max 0
_refine_ls_shift/su_mean 0
_refine_ls_structure_factor_coef Fsqd
_refine_ls_weighting_details 'w=1/[\s^2^(Fo^2^)+(0.0616P)^2^+0.4844P] where P=(Fo^2^+2Fc^2^)/3'
_refine_ls_weighting_scheme calc
_refine_ls_wR_factor_gt 0.1205
_refine_ls_wR_factor_ref 0.1298
_reflns_Friedel_coverage 0.423
_reflns_Friedel_fraction_full 0.525
_reflns_Friedel_fraction_max 0.525
_reflns_number_gt 1206
_reflns_number_total 1403
_reflns_threshold_expression 'I > 2\s(I)'
_cod_data_source_file d2sc03418b2.cif
_cod_data_source_block 2130lesley2
_cod_database_code 1567530
_shelx_shelxl_version_number 2018/1

loop_
_symmetry_equiv_pos_as_xyz
'x, y, z'
'-x, -y, z+1/2'
'x+1/2, -y+1/2, z'
'-x+1/2, y+1/2, z+1/2'

loop_
_atom_site_label
_atom_site_type_symbol
_atom_site_fract_x
_atom_site_fract_y
_atom_site_fract_z
_atom_site_U_iso_or_equiv
_atom_site_adp_type
_atom_site_occupancy
_atom_site_site_symmetry_order
_atom_site_calc_flag
_atom_site_refinement_flags_posn
_atom_site_refinement_flags_adp
_atom_site_refinement_flags_occupancy
_atom_site_disorder_assembly
_atom_site_disorder_group
C1 C 0.7647(5) 0.4393(3) 0.2318(10) 0.0419(14) Uani 1 1 d . . . . .
H1 H 0.837523 0.447991 0.164901 0.05 Uiso 1 1 calc R U . . .
C2 C 0.7396(5) 0.4732(3) 0.4400(11) 0.0423(15) Uani 1 1 d . . . . .
H2 H 0.795953 0.504719 0.514196 0.051 Uiso 1 1 calc R U . . .
C3 C 0.6352(4) 0.4617(3) 0.5378(10) 0.0369(13) Uani 1 1 d . . . . .
H3 H 0.619515 0.485428 0.678876 0.044 Uiso 1 1 calc R U . . .
C4 C 0.5500(4) 0.4148(3) 0.4314(9) 0.0311(12) Uani 1 1 d . . . . .
C5 C 0.5746(4) 0.3795(3) 0.2211(9) 0.0337(12) Uani 1 1 d . . . . .
C6 C 0.6843(4) 0.3936(3) 0.1250(12) 0.0408(13) Uani 1 1 d . . . . .
H6 H 0.702057 0.370722 -0.016261 0.049 Uiso 1 1 calc R U . . .
C7 C 0.4413(4) 0.4017(3) 0.5302(10) 0.0326(12) Uani 1 1 d . . . . .
H7 H 0.424438 0.425612 0.670465 0.039 Uiso 1 1 calc R U . . .
C8 C 0.3607(5) 0.3556(3) 0.4287(10) 0.0357(13) Uani 1 1 d . . . . .
C9 C 0.3851(5) 0.3196(3) 0.2219(11) 0.0439(15) Uani 1 1 d . . . . .
H9 H 0.329043 0.286717 0.15154 0.053 Uiso 1 1 calc R U . . .
C10 C 0.4892(4) 0.3315(3) 0.1212(12) 0.0411(13) Uani 1 1 d . . . . .
H10 H 0.50411 0.306896 -0.019081 0.049 Uiso 1 1 calc R U . . .
C11 C 0.2465(4) 0.3435(3) 0.5442(10) 0.0397(14) Uani 1 1 d . . . . .
H11 H 0.243849 0.379346 0.678325 0.048 Uiso 1 1 calc R U . . .
C12 C 0.1440(5) 0.3622(4) 0.3990(11) 0.0467(15) Uani 1 1 d . . . . .
H12A H 0.150145 0.330121 0.26014 0.056 Uiso 1 1 calc R U . . .
H12B H 0.147422 0.419697 0.356239 0.056 Uiso 1 1 calc R U . . .
C13 C 0.0270(5) 0.3458(4) 0.5039(13) 0.0559(18) Uani 1 1 d . . . . .
H13A H -0.033814 0.363609 0.399435 0.067 Uiso 1 1 calc R U . . .
H13B H 0.018044 0.287145 0.526589 0.067 Uiso 1 1 calc R U . . .
C14 C 0.0112(5) 0.3871(4) 0.7193(15) 0.0546(18) Uani 1 1 d . . . . .
Cl1 Cl 0.24010(12) 0.23944(7) 0.6387(4) 0.0583(5) Uani 1 1 d . . . . .
N1 N 0.0015(5) 0.4184(5) 0.8842(15) 0.080(2) Uani 1 1 d . . . . .

loop_
_atom_site_aniso_label
_atom_site_aniso_U_11
_atom_site_aniso_U_22
_atom_site_aniso_U_33
_atom_site_aniso_U_23
_atom_site_aniso_U_13
_atom_site_aniso_U_12
C1 0.040(3) 0.040(3) 0.047(4) 0.004(3) 0.008(3) 0.006(3)
C2 0.038(3) 0.040(3) 0.050(4) 0.002(3) -0.007(3) 0.002(2)
C3 0.043(3) 0.034(3) 0.033(3) -0.004(2) 0.000(3) 0.006(2)
C4 0.035(3) 0.030(2) 0.028(3) 0.008(2) 0.005(2) 0.005(2)
C5 0.041(3) 0.028(2) 0.031(3) 0.000(2) 0.001(3) 0.005(2)
C6 0.048(3) 0.039(2) 0.036(3) 0.002(3) 0.010(3) 0.014(2)
C7 0.037(3) 0.030(2) 0.031(3) 0.005(3) 0.002(3) 0.006(2)
C8 0.042(3) 0.029(3) 0.036(3) 0.012(2) 0.005(3) 0.002(2)
C9 0.048(3) 0.033(3) 0.051(4) 0.000(3) -0.010(3) -0.005(2)
C10 0.057(3) 0.036(3) 0.031(3) -0.004(3) 0.000(3) 0.003(2)
C11 0.046(3) 0.035(3) 0.039(3) 0.003(3) 0.002(3) -0.001(2)
C12 0.040(3) 0.059(4) 0.041(4) 0.003(3) -0.002(3) 0.008(3)
C13 0.037(3) 0.073(4) 0.058(4) -0.008(4) -0.005(3) -0.004(3)
C14 0.029(3) 0.074(4) 0.060(5) -0.002(4) 0.002(3) -0.009(3)
Cl1 0.0594(9) 0.0438(7) 0.0719(10) 0.0218(10) 0.0044(11) -0.0066(6)
N1 0.048(4) 0.122(6) 0.070(5) -0.020(5) 0.012(4) -0.010(4)

loop_
_atom_type_symbol
_atom_type_description
_atom_type_scat_dispersion_real
_atom_type_scat_dispersion_imag
_atom_type_scat_source
C C 0.0181 0.0091 'International Tables Vol C Tables 4.2.6.8 and 6.1.1.4'
H H 0 0 'International Tables Vol C Tables 4.2.6.8 and 6.1.1.4'
Cl Cl 0.3639 0.7018 'International Tables Vol C Tables 4.2.6.8 and 6.1.1.4'
N N 0.0311 0.018 'International Tables Vol C Tables 4.2.6.8 and 6.1.1.4'

loop_
_geom_angle_atom_site_label_1
_geom_angle_atom_site_label_2
_geom_angle_atom_site_label_3
_geom_angle
_geom_angle_site_symmetry_1
_geom_angle_site_symmetry_3
_geom_angle_publ_flag
C6 C1 C2 119.9(5) . . ?
C3 C2 C1 120.8(6) . . ?
C2 C3 C4 120.7(6) . . ?
C3 C4 C7 121.7(5) . . ?
C3 C4 C5 119.1(5) . . ?
C7 C4 C5 119.2(5) . . ?
C10 C5 C4 117.9(5) . . ?
C10 C5 C6 123.9(5) . . ?
C4 C5 C6 118.2(5) . . ?
C1 C6 C5 121.3(6) . . ?
C8 C7 C4 121.3(5) . . ?
C7 C8 C9 119.7(5) . . ?
C7 C8 C11 118.6(5) . . ?
C9 C8 C11 121.6(5) . . ?
C10 C9 C8 120.4(5) . . ?
C9 C10 C5 121.4(6) . . ?
C12 C11 C8 113.9(5) . . ?
C12 C11 Cl1 110.0(4) . . ?
C8 C11 Cl1 107.7(3) . . ?
C11 C12 C13 115.7(6) . . ?
C14 C13 C12 112.9(6) . . ?
N1 C14 C13 178.6(7) . . ?

loop_
_geom_bond_atom_site_label_1
_geom_bond_atom_site_label_2
_geom_bond_distance
_geom_bond_site_symmetry_2
_geom_bond_publ_flag
C1 C6 1.364(8) . ?
C1 C2 1.399(9) . ?
C2 C3 1.363(8) . ?
C3 C4 1.413(8) . ?
C4 C7 1.415(7) . ?
C4 C5 1.419(8) . ?
C5 C10 1.408(8) . ?
C5 C6 1.422(7) . ?
C7 C8 1.355(8) . ?
C8 C9 1.404(9) . ?
C8 C11 1.514(7) . ?
C9 C10 1.369(8) . ?
C11 C12 1.510(8) . ?
C11 Cl1 1.821(5) . ?
C12 C13 1.526(8) . ?
C13 C14 1.472(11) . ?
C14 N1 1.122(10) . ?
